data_7108643
loop_
_publ_author_name
'Hatsune Ogawa'
'Kazuya Takagi'
'Takashi Ubukata'
'Akiko Okamoto'
'Noriyuki Yonezawa'
'Stephanie Delbaere'
'Yasushi Yokoyama'

_publ_section_title
;
 Bisarylindenols: fixation of conformation leads to exceptional properties
 of photochromism based on 6pi-electrocyclization
;
_journal_name_full Chem.Commun.
_journal_page_first 11838
_journal_paper_doi 10.1039/c2cc35793c
_journal_volume 48
_journal_year 2012
_chemical_formula_moiety 'C35 H26 N2 O S2, C H Cl3'
_chemical_formula_sum 'C36 H27 Cl3 N2 O S2'
_chemical_formula_weight 674.07
_chemical_name_systematic
;
2,3-bis(5-methyl-2-phenyl-4-thiazolyl)-1-phenylinden-1-ol
;
_space_group_IT_number 14
_symmetry_cell_setting monoclinic
_symmetry_Int_Tables_number 14
_symmetry_space_group_name_Hall '-P 2ybc'
_symmetry_space_group_name_H-M 'P 1 21/c 1'
_atom_sites_solution_hydrogens geom
_atom_sites_solution_primary direct
_atom_sites_solution_secondary difmap
_cell_angle_alpha 90.00
_cell_angle_beta 93.099(1)
_cell_angle_gamma 90.00
_cell_formula_units_Z 4
_cell_length_a 14.4711(2)
_cell_length_b 28.8500(5)
_cell_length_c 7.69730(10)
_cell_measurement_reflns_used 50965
_cell_measurement_temperature 193(2)
_cell_measurement_theta_max 68.27
_cell_measurement_theta_min 3.06
_cell_volume 3208.86(8)
_computing_cell_refinement 'RAPID AUTO'
_computing_data_collection 'RAPID AUTO (Rigaku, 2009)'
_computing_data_reduction 'RAPID AUTO'
_computing_publication_material 'SHELXL-97 (Sheldrick, 1997)'
_computing_structure_refinement 'SHELXL-97 (Sheldrick, 1997)'
_computing_structure_solution 'Il Milione (Burla, et al., 2007)'
_diffrn_ambient_temperature 193(2)
_diffrn_detector_area_resol_mean 10.000
_diffrn_measured_fraction_theta_full 0.997
_diffrn_measured_fraction_theta_max 0.997
_diffrn_measurement_device_type 'Rigaku R-AXIS RAPID'
_diffrn_measurement_method \w
_diffrn_radiation_monochromator graphite
_diffrn_radiation_source 'rotating anode'
_diffrn_radiation_type CuK\a
_diffrn_radiation_wavelength 1.54187
_diffrn_reflns_av_R_equivalents 0.0385
_diffrn_reflns_av_sigmaI/netI 0.0183
_diffrn_reflns_limit_h_max 17
_diffrn_reflns_limit_h_min -17
_diffrn_reflns_limit_k_max 34
_diffrn_reflns_limit_k_min -34
_diffrn_reflns_limit_l_max 9
_diffrn_reflns_limit_l_min -9
_diffrn_reflns_number 57196
_diffrn_reflns_theta_full 68.22
_diffrn_reflns_theta_max 68.22
_diffrn_reflns_theta_min 3.06
_exptl_absorpt_coefficient_mu 4.059
_exptl_absorpt_correction_T_max 0.666
_exptl_absorpt_correction_T_min 0.217
_exptl_absorpt_correction_type numerical
_exptl_absorpt_process_details 'NUMABS (Rigaku, 1999)'
_exptl_crystal_colour orange
_exptl_crystal_density_diffrn 1.395
_exptl_crystal_density_method 'not measured'
_exptl_crystal_description block
_exptl_crystal_F_000 1392
_exptl_crystal_size_max 0.50
_exptl_crystal_size_mid 0.40
_exptl_crystal_size_min 0.10
_refine_diff_density_max 0.762
_refine_diff_density_min -0.679
_refine_diff_density_rms 0.056
_refine_ls_extinction_coef 0.00075(14)
_refine_ls_extinction_expression Fc^*^=kFc[1+0.001xFc^2^\l^3^/sin(2\q)]^-1/4^
_refine_ls_extinction_method SHELXL
_refine_ls_goodness_of_fit_ref 1.084
_refine_ls_hydrogen_treatment mixed
_refine_ls_matrix_type full
_refine_ls_number_parameters 404
_refine_ls_number_reflns 5867
_refine_ls_number_restraints 0
_refine_ls_restrained_S_all 1.084
_refine_ls_R_factor_all 0.0517
_refine_ls_R_factor_gt 0.0485
_refine_ls_shift/su_max 0.000
_refine_ls_shift/su_mean 0.000
_refine_ls_structure_factor_coef Fsqd
_refine_ls_weighting_details 'calc w=1/[\s^2^(Fo^2^)+(0.0797P)^2^+2.1419P] where P=(Fo^2^+2Fc^2^)/3'
_refine_ls_weighting_scheme calc
_refine_ls_wR_factor_gt 0.1425
_refine_ls_wR_factor_ref 0.1460
_reflns_number_gt 5332
_reflns_number_total 5867
_reflns_threshold_expression >2sigma(I)
_cod_data_source_file c2cc35793c.txt
_cod_data_source_block I
_cod_database_code 7108643

loop_
_symmetry_equiv_pos_as_xyz
'x, y, z'
'-x, y+1/2, -z+1/2'
'-x, -y, -z'
'x, -y-1/2, z-1/2'

loop_
_atom_site_label
_atom_site_type_symbol
_atom_site_fract_x
_atom_site_fract_y
_atom_site_fract_z
_atom_site_U_iso_or_equiv
_atom_site_adp_type
_atom_site_occupancy
_atom_site_symmetry_multiplicity
_atom_site_calc_flag
_atom_site_refinement_flags
Cl1 Cl 0.19299(10) 0.11918(4) -0.07928(15) 0.1073(4) Uani 1 1 d .
Cl2 Cl 0.28466(7) 0.03451(3) 0.01586(13) 0.0786(3) Uani 1 1 d .
Cl3 Cl 0.37921(8) 0.12100(4) 0.06891(14) 0.1026(4) Uani 1 1 d .
S1 S 0.75203(4) 0.02839(2) 0.37588(8) 0.04280(18) Uani 1 1 d .
S2 S 0.37319(4) 0.08206(2) 0.57301(8) 0.04114(18) Uani 1 1 d .
O1 O 0.80568(12) 0.09819(6) 1.0065(2) 0.0416(4) Uani 1 1 d .
N1 N 0.79021(12) 0.04710(6) 0.6954(3) 0.0352(4) Uani 1 1 d .
N2 N 0.46694(12) 0.15612(6) 0.6313(2) 0.0323(4) Uani 1 1 d .
C1 C 0.76689(15) 0.13279(7) 0.8912(3) 0.0332(5) Uani 1 1 d .
C2 C 0.69287(15) 0.11226(7) 0.7633(3) 0.0314(4) Uani 1 1 d .
C3 C 0.60922(15) 0.13130(7) 0.7879(3) 0.0312(4) Uani 1 1 d .
C4 C 0.61864(15) 0.16631(7) 0.9282(3) 0.0314(4) Uani 1 1 d .
C5 C 0.55413(16) 0.19530(7) 0.9994(3) 0.0364(5) Uani 1 1 d .
H5 H 0.4916 0.1956 0.9547 0.044 Uiso 1 1 calc R
C6 C 0.58276(17) 0.22391(8) 1.1372(3) 0.0418(5) Uani 1 1 d .
H6 H 0.5395 0.2442 1.1862 0.050 Uiso 1 1 calc R
C7 C 0.67375(18) 0.22324(8) 1.2041(3) 0.0423(5) Uani 1 1 d .
H7 H 0.6917 0.2425 1.3002 0.051 Uiso 1 1 calc R
C8 C 0.73901(17) 0.19462(8) 1.1320(3) 0.0394(5) Uani 1 1 d .
H8 H 0.8015 0.1944 1.1766 0.047 Uiso 1 1 calc R
C9 C 0.71070(15) 0.16652(7) 0.9939(3) 0.0328(5) Uani 1 1 d .
C10 C 0.84173(15) 0.15916(7) 0.7990(3) 0.0340(5) Uani 1 1 d .
C11 C 0.82165(16) 0.18216(8) 0.6422(3) 0.0396(5) Uani 1 1 d .
H11 H 0.7617 0.1793 0.5865 0.048 Uiso 1 1 calc R
C12 C 0.88752(18) 0.20915(9) 0.5663(3) 0.0469(6) Uani 1 1 d .
H12 H 0.8726 0.2247 0.4596 0.056 Uiso 1 1 calc R
C13 C 0.97501(18) 0.21343(10) 0.6459(4) 0.0491(6) Uani 1 1 d .
H13 H 1.0205 0.2318 0.5938 0.059 Uiso 1 1 calc R
C14 C 0.99617(17) 0.19094(9) 0.8015(4) 0.0491(6) Uani 1 1 d .
H14 H 1.0563 0.1940 0.8564 0.059 Uiso 1 1 calc R
C15 C 0.93024(16) 0.16392(9) 0.8782(3) 0.0424(5) Uani 1 1 d .
H15 H 0.9455 0.1486 0.9852 0.051 Uiso 1 1 calc R
C16 C 0.72089(15) 0.07769(7) 0.6374(3) 0.0326(5) Uani 1 1 d .
C17 C 0.69195(15) 0.07326(7) 0.4658(3) 0.0355(5) Uani 1 1 d .
C18 C 0.81220(16) 0.01861(8) 0.5732(3) 0.0380(5) Uani 1 1 d .
C19 C 0.62387(18) 0.10079(9) 0.3548(3) 0.0442(6) Uani 1 1 d .
H19A H 0.5630 0.0858 0.3541 0.053 Uiso 1 1 calc R
H19B H 0.6445 0.1023 0.2358 0.053 Uiso 1 1 calc R
H19C H 0.6195 0.1322 0.4020 0.053 Uiso 1 1 calc R
C20 C 0.88222(17) -0.01827(8) 0.5962(4) 0.0443(6) Uani 1 1 d .
C21 C 0.9267(2) -0.02531(10) 0.7593(4) 0.0570(7) Uani 1 1 d .
H21 H 0.9108 -0.0068 0.8553 0.068 Uiso 1 1 calc R
C22 C 0.9944(2) -0.05936(11) 0.7816(5) 0.0688(9) Uani 1 1 d .
H22 H 1.0244 -0.0640 0.8931 0.083 Uiso 1 1 calc R
C23 C 1.0182(2) -0.08625(11) 0.6445(6) 0.0710(10) Uani 1 1 d .
H23 H 1.0650 -0.1091 0.6606 0.085 Uiso 1 1 calc R
C24 C 0.9743(2) -0.08007(11) 0.4840(6) 0.0719(10) Uani 1 1 d .
H24 H 0.9903 -0.0990 0.3892 0.086 Uiso 1 1 calc R
C25 C 0.9060(2) -0.04608(9) 0.4590(4) 0.0570(7) Uani 1 1 d .
H25 H 0.8757 -0.0421 0.3474 0.068 Uiso 1 1 calc R
C26 C 0.51912(15) 0.11994(7) 0.7001(3) 0.0326(5) Uani 1 1 d .
C27 C 0.47982(16) 0.07685(8) 0.6836(3) 0.0365(5) Uani 1 1 d .
C28 C 0.38935(15) 0.14156(8) 0.5579(3) 0.0349(5) Uani 1 1 d .
C29 C 0.51581(19) 0.03120(8) 0.7494(4) 0.0493(6) Uani 1 1 d .
H29A H 0.4648 0.0130 0.7933 0.059 Uiso 1 1 calc R
H29B H 0.5630 0.0363 0.8437 0.059 Uiso 1 1 calc R
H29C H 0.5432 0.0143 0.6545 0.059 Uiso 1 1 calc R
C30 C 0.32265(16) 0.17217(9) 0.4640(3) 0.0386(5) Uani 1 1 d .
C31 C 0.22987(17) 0.16044(11) 0.4334(4) 0.0499(6) Uani 1 1 d .
H31 H 0.2063 0.1323 0.4775 0.060 Uiso 1 1 calc R
C32 C 0.1718(2) 0.19093(14) 0.3364(4) 0.0678(9) Uani 1 1 d .
H32 H 0.1087 0.1831 0.3121 0.081 Uiso 1 1 calc R
C33 C 0.2060(3) 0.23222(14) 0.2761(4) 0.0721(10) Uani 1 1 d .
H33 H 0.1662 0.2525 0.2099 0.087 Uiso 1 1 calc R
C34 C 0.2961(2) 0.24421(12) 0.3105(4) 0.0651(8) Uani 1 1 d .
H34 H 0.3185 0.2731 0.2713 0.078 Uiso 1 1 calc R
C35 C 0.35510(19) 0.21420(10) 0.4026(3) 0.0488(6) Uani 1 1 d .
H35 H 0.4183 0.2224 0.4242 0.059 Uiso 1 1 calc R
C36 C 0.2731(2) 0.09311(11) 0.0671(4) 0.0599(7) Uani 1 1 d .
H36 H 0.2492 0.0954 0.1863 0.072 Uiso 1 1 calc R
H1 H 0.815(2) 0.0785(11) 0.948(4) 0.042(9) Uiso 1 1 d .

loop_
_atom_site_aniso_label
_atom_site_aniso_U_11
_atom_site_aniso_U_22
_atom_site_aniso_U_33
_atom_site_aniso_U_23
_atom_site_aniso_U_13
_atom_site_aniso_U_12
Cl1 0.1320(10) 0.1017(8) 0.0866(7) 0.0029(6) -0.0094(6) 0.0498(7)
Cl2 0.0917(6) 0.0545(5) 0.0914(6) 0.0048(4) 0.0217(5) 0.0038(4)
Cl3 0.1058(8) 0.1235(9) 0.0816(7) -0.0376(6) 0.0339(6) -0.0523(7)
S1 0.0481(3) 0.0373(3) 0.0432(4) -0.0072(2) 0.0043(3) 0.0009(2)
S2 0.0380(3) 0.0347(3) 0.0501(4) -0.0001(2) -0.0031(2) -0.0072(2)
O1 0.0470(10) 0.0351(9) 0.0416(10) 0.0061(8) -0.0066(7) 0.0081(7)
N1 0.0351(9) 0.0271(9) 0.0434(11) 0.0014(8) 0.0023(8) 0.0023(7)
N2 0.0322(9) 0.0282(9) 0.0362(10) 0.0012(7) -0.0003(7) 0.0012(7)
C1 0.0344(11) 0.0298(10) 0.0350(12) 0.0026(9) -0.0024(9) 0.0033(8)
C2 0.0357(11) 0.0253(10) 0.0331(11) 0.0035(8) -0.0008(8) 0.0001(8)
C3 0.0348(11) 0.0258(10) 0.0327(11) 0.0036(8) -0.0006(8) 0.0006(8)
C4 0.0366(11) 0.0260(10) 0.0314(11) 0.0045(8) 0.0012(8) -0.0004(8)
C5 0.0366(11) 0.0310(11) 0.0418(13) 0.0004(9) 0.0030(9) 0.0012(9)
C6 0.0462(13) 0.0355(12) 0.0446(14) -0.0054(10) 0.0098(10) 0.0028(10)
C7 0.0513(14) 0.0375(12) 0.0380(13) -0.0064(10) 0.0025(10) -0.0047(10)
C8 0.0428(12) 0.0373(12) 0.0375(12) -0.0010(9) -0.0021(10) -0.0040(9)
C9 0.0368(11) 0.0295(10) 0.0322(11) 0.0031(8) 0.0015(9) -0.0001(8)
C10 0.0334(11) 0.0297(10) 0.0387(12) -0.0047(9) 0.0008(9) 0.0029(8)
C11 0.0380(12) 0.0389(12) 0.0412(13) 0.0018(10) -0.0032(10) -0.0026(9)
C12 0.0497(14) 0.0488(14) 0.0420(14) 0.0038(11) 0.0012(11) -0.0069(11)
C13 0.0421(13) 0.0489(14) 0.0573(16) 0.0008(12) 0.0101(11) -0.0068(11)
C14 0.0323(12) 0.0498(15) 0.0645(17) -0.0025(12) -0.0030(11) -0.0013(10)
C15 0.0376(12) 0.0405(13) 0.0483(14) 0.0011(10) -0.0039(10) 0.0048(10)
C16 0.0326(10) 0.0242(10) 0.0410(12) 0.0020(8) 0.0012(9) -0.0009(8)
C17 0.0373(11) 0.0299(11) 0.0392(12) 0.0005(9) 0.0019(9) -0.0034(9)
C18 0.0375(12) 0.0282(11) 0.0485(14) 0.0008(9) 0.0051(10) -0.0014(9)
C19 0.0491(14) 0.0447(13) 0.0386(13) 0.0065(10) 0.0003(10) 0.0028(11)
C20 0.0394(12) 0.0300(11) 0.0642(17) -0.0009(11) 0.0080(11) 0.0006(9)
C21 0.0521(15) 0.0443(15) 0.074(2) 0.0015(13) 0.0006(14) 0.0140(12)
C22 0.0568(17) 0.0514(17) 0.097(3) 0.0102(17) -0.0034(17) 0.0173(14)
C23 0.0497(16) 0.0420(16) 0.122(3) 0.0054(17) 0.0126(18) 0.0141(13)
C24 0.0641(19) 0.0421(16) 0.112(3) -0.0166(17) 0.027(2) 0.0085(14)
C25 0.0571(16) 0.0395(14) 0.075(2) -0.0110(13) 0.0115(14) 0.0049(12)
C26 0.0357(11) 0.0279(10) 0.0343(11) 0.0008(8) 0.0022(9) 0.0013(8)
C27 0.0376(11) 0.0312(11) 0.0408(12) 0.0022(9) 0.0022(9) -0.0027(9)
C28 0.0359(11) 0.0328(11) 0.0359(12) 0.0002(9) 0.0008(9) -0.0003(9)
C29 0.0510(14) 0.0320(12) 0.0645(17) 0.0078(11) -0.0010(12) -0.0002(10)
C30 0.0361(11) 0.0455(13) 0.0340(12) -0.0016(10) 0.0000(9) 0.0074(10)
C31 0.0382(13) 0.0635(17) 0.0474(15) -0.0091(12) -0.0012(11) 0.0059(11)
C32 0.0405(14) 0.105(3) 0.0571(18) -0.0171(18) -0.0089(13) 0.0248(16)
C33 0.074(2) 0.089(3) 0.0526(18) 0.0088(17) -0.0064(15) 0.0398(19)
C34 0.073(2) 0.0672(19) 0.0551(17) 0.0169(15) 0.0042(15) 0.0269(16)
C35 0.0512(14) 0.0499(15) 0.0451(14) 0.0105(11) 0.0020(11) 0.0089(11)
C36 0.0706(19) 0.0622(18) 0.0474(16) -0.0051(13) 0.0086(14) 0.0002(15)

loop_
_atom_type_symbol
_atom_type_description
_atom_type_scat_dispersion_real
_atom_type_scat_dispersion_imag
_atom_type_scat_source
C C 0.0181 0.0091 'International Tables Vol C Tables 4.2.6.8 and 6.1.1.4'
H H 0.0000 0.0000 'International Tables Vol C Tables 4.2.6.8 and 6.1.1.4'
N N 0.0311 0.0180 'International Tables Vol C Tables 4.2.6.8 and 6.1.1.4'
O O 0.0492 0.0322 'International Tables Vol C Tables 4.2.6.8 and 6.1.1.4'
Cl Cl 0.3639 0.7018 'International Tables Vol C Tables 4.2.6.8 and 6.1.1.4'
S S 0.3331 0.5567 'International Tables Vol C Tables 4.2.6.8 and 6.1.1.4'

loop_
_geom_angle_atom_site_label_1
_geom_angle_atom_site_label_2
_geom_angle_atom_site_label_3
_geom_angle
C17 S1 C18 90.63(11)
C27 S2 C28 89.95(11)
C1 O1 H1 104(2)
C18 N1 C16 111.6(2)
C28 N2 C26 111.42(18)
O1 C1 C9 109.10(18)
O1 C1 C10 111.79(17)
C9 C1 C10 109.61(17)
O1 C1 C2 111.47(18)
C9 C1 C2 101.94(17)
C10 C1 C2 112.44(18)
C3 C2 C16 130.7(2)
C3 C2 C1 110.65(19)
C16 C2 C1 118.65(18)
C2 C3 C26 128.5(2)
C2 C3 C4 109.37(19)
C26 C3 C4 122.07(19)
C5 C4 C9 120.1(2)
C5 C4 C3 131.5(2)
C9 C4 C3 108.37(18)
C4 C5 C6 118.7(2)
C4 C5 H5 120.7
C6 C5 H5 120.7
C7 C6 C5 120.9(2)
C7 C6 H6 119.6
C5 C6 H6 119.6
C6 C7 C8 120.7(2)
C6 C7 H7 119.7
C8 C7 H7 119.7
C9 C8 C7 118.4(2)
C9 C8 H8 120.8
C7 C8 H8 120.8
C8 C9 C4 121.2(2)
C8 C9 C1 129.2(2)
C4 C9 C1 109.58(19)
C11 C10 C15 118.4(2)
C11 C10 C1 121.25(19)
C15 C10 C1 120.2(2)
C12 C11 C10 121.1(2)
C12 C11 H11 119.4
C10 C11 H11 119.4
C13 C12 C11 119.9(2)
C13 C12 H12 120.1
C11 C12 H12 120.1
C12 C13 C14 119.8(2)
C12 C13 H13 120.1
C14 C13 H13 120.1
C13 C14 C15 120.5(2)
C13 C14 H14 119.8
C15 C14 H14 119.8
C14 C15 C10 120.3(2)
C14 C15 H15 119.8
C10 C15 H15 119.8
C17 C16 N1 115.3(2)
C17 C16 C2 128.4(2)
N1 C16 C2 116.15(19)
C16 C17 C19 131.2(2)
C16 C17 S1 108.80(17)
C19 C17 S1 120.00(18)
N1 C18 C20 124.2(2)
N1 C18 S1 113.56(17)
C20 C18 S1 122.21(19)
C17 C19 H19A 109.5
C17 C19 H19B 109.5
H19A C19 H19B 109.5
C17 C19 H19C 109.5
H19A C19 H19C 109.5
H19B C19 H19C 109.5
C25 C20 C21 118.7(3)
C25 C20 C18 121.6(3)
C21 C20 C18 119.6(2)
C22 C21 C20 120.1(3)
C22 C21 H21 119.9
C20 C21 H21 119.9
C23 C22 C21 120.6(3)
C23 C22 H22 119.7
C21 C22 H22 119.7
C22 C23 C24 119.9(3)
C22 C23 H23 120.1
C24 C23 H23 120.1
C23 C24 C25 120.3(3)
C23 C24 H24 119.8
C25 C24 H24 119.8
C20 C25 C24 120.3(3)
C20 C25 H25 119.9
C24 C25 H25 119.9
C27 C26 N2 115.8(2)
C27 C26 C3 126.7(2)
N2 C26 C3 117.47(18)
C26 C27 C29 129.3(2)
C26 C27 S2 108.77(17)
C29 C27 S2 121.95(18)
N2 C28 C30 123.3(2)
N2 C28 S2 113.99(16)
C30 C28 S2 122.65(17)
C27 C29 H29A 109.5
C27 C29 H29B 109.5
H29A C29 H29B 109.5
C27 C29 H29C 109.5
H29A C29 H29C 109.5
H29B C29 H29C 109.5
C31 C30 C35 119.6(2)
C31 C30 C28 122.6(2)
C35 C30 C28 117.8(2)
C30 C31 C32 118.8(3)
C30 C31 H31 120.6
C32 C31 H31 120.6
C33 C32 C31 120.3(3)
C33 C32 H32 119.8
C31 C32 H32 119.8
C34 C33 C32 120.7(3)
C34 C33 H33 119.6
C32 C33 H33 119.6
C33 C34 C35 119.9(3)
C33 C34 H34 120.1
C35 C34 H34 120.1
C34 C35 C30 120.6(3)
C34 C35 H35 119.7
C30 C35 H35 119.7
Cl3 C36 Cl1 111.29(19)
Cl3 C36 Cl2 110.87(18)
Cl1 C36 Cl2 109.88(18)
Cl3 C36 H36 108.2
Cl1 C36 H36 108.2
Cl2 C36 H36 108.2

loop_
_geom_bond_atom_site_label_1
_geom_bond_atom_site_label_2
_geom_bond_distance
Cl1 C36 1.743(3)
Cl2 C36 1.746(3)
Cl3 C36 1.732(3)
S1 C17 1.725(2)
S1 C18 1.732(3)
S2 C27 1.728(2)
S2 C28 1.737(2)
O1 C1 1.431(3)
O1 H1 0.74(3)
N1 C18 1.301(3)
N1 C16 1.392(3)
N2 C28 1.299(3)
N2 C26 1.377(3)
C1 C9 1.518(3)
C1 C10 1.529(3)
C1 C2 1.534(3)
C2 C3 1.352(3)
C2 C16 1.463(3)
C3 C26 1.472(3)
C3 C4 1.480(3)
C4 C5 1.388(3)
C4 C9 1.399(3)
C5 C6 1.390(3)
C5 H5 0.9500
C6 C7 1.388(4)
C6 H6 0.9500
C7 C8 1.392(3)
C7 H7 0.9500
C8 C9 1.381(3)
C8 H8 0.9500
C10 C11 1.394(3)
C10 C15 1.395(3)
C11 C12 1.384(3)
C11 H11 0.9500
C12 C13 1.382(4)
C12 H12 0.9500
C13 C14 1.382(4)
C13 H13 0.9500
C14 C15 1.388(4)
C14 H14 0.9500
C15 H15 0.9500
C16 C17 1.370(3)
C17 C19 1.496(3)
C18 C20 1.473(3)
C19 H19A 0.9800
C19 H19B 0.9800
C19 H19C 0.9800
C20 C25 1.384(4)
C20 C21 1.394(4)
C21 C22 1.392(4)
C21 H21 0.9500
C22 C23 1.369(5)
C22 H22 0.9500
C23 C24 1.370(6)
C23 H23 0.9500
C24 C25 1.398(4)
C24 H24 0.9500
C25 H25 0.9500
C26 C27 1.370(3)
C27 C29 1.495(3)
C28 C30 1.469(3)
C29 H29A 0.9800
C29 H29B 0.9800
C29 H29C 0.9800
C30 C31 1.392(3)
C30 C35 1.392(4)
C31 C32 1.403(4)
C31 H31 0.9500
C32 C33 1.380(5)
C32 H32 0.9500
C33 C34 1.362(5)
C33 H33 0.9500
C34 C35 1.384(4)
C34 H34 0.9500
C35 H35 0.9500
C36 H36 1.0000

loop_
_geom_torsion_atom_site_label_1
_geom_torsion_atom_site_label_2
_geom_torsion_atom_site_label_3
_geom_torsion_atom_site_label_4
_geom_torsion
O1 C1 C2 C3 116.7(2)
C9 C1 C2 C3 0.5(2)
C10 C1 C2 C3 -116.8(2)
O1 C1 C2 C16 -64.4(2)
C9 C1 C2 C16 179.38(18)
C10 C1 C2 C16 62.1(2)
C16 C2 C3 C26 4.7(4)
C1 C2 C3 C26 -176.6(2)
C16 C2 C3 C4 -177.5(2)
C1 C2 C3 C4 1.2(2)
C2 C3 C4 C5 179.2(2)
C26 C3 C4 C5 -2.9(4)
C2 C3 C4 C9 -2.6(2)
C26 C3 C4 C9 175.36(19)
C9 C4 C5 C6 -0.6(3)
C3 C4 C5 C6 177.5(2)
C4 C5 C6 C7 -0.7(4)
C5 C6 C7 C8 1.5(4)
C6 C7 C8 C9 -0.9(4)
C7 C8 C9 C4 -0.5(3)
C7 C8 C9 C1 179.4(2)
C5 C4 C9 C8 1.2(3)
C3 C4 C9 C8 -177.2(2)
C5 C4 C9 C1 -178.64(19)
C3 C4 C9 C1 2.9(2)
O1 C1 C9 C8 60.1(3)
C10 C1 C9 C8 -62.6(3)
C2 C1 C9 C8 178.1(2)
O1 C1 C9 C4 -120.05(19)
C10 C1 C9 C4 117.24(19)
C2 C1 C9 C4 -2.1(2)
O1 C1 C10 C11 157.5(2)
C9 C1 C10 C11 -81.4(3)
C2 C1 C10 C11 31.2(3)
O1 C1 C10 C15 -27.9(3)
C9 C1 C10 C15 93.2(2)
C2 C1 C10 C15 -154.2(2)
C15 C10 C11 C12 -0.1(4)
C1 C10 C11 C12 174.6(2)
C10 C11 C12 C13 0.3(4)
C11 C12 C13 C14 -0.4(4)
C12 C13 C14 C15 0.2(4)
C13 C14 C15 C10 0.0(4)
C11 C10 C15 C14 -0.1(4)
C1 C10 C15 C14 -174.8(2)
C18 N1 C16 C17 -2.1(3)
C18 N1 C16 C2 -178.18(19)
C3 C2 C16 C17 39.1(4)
C1 C2 C16 C17 -139.6(2)
C3 C2 C16 N1 -145.5(2)
C1 C2 C16 N1 35.9(3)
N1 C16 C17 C19 -176.4(2)
C2 C16 C17 C19 -0.9(4)
N1 C16 C17 S1 1.3(2)
C2 C16 C17 S1 176.79(18)
C18 S1 C17 C16 -0.20(17)
C18 S1 C17 C19 177.78(19)
C16 N1 C18 C20 -178.9(2)
C16 N1 C18 S1 1.9(2)
C17 S1 C18 N1 -1.02(18)
C17 S1 C18 C20 179.8(2)
N1 C18 C20 C25 -176.8(2)
S1 C18 C20 C25 2.3(3)
N1 C18 C20 C21 2.6(4)
S1 C18 C20 C21 -178.3(2)
C25 C20 C21 C22 0.8(4)
C18 C20 C21 C22 -178.6(3)
C20 C21 C22 C23 0.0(5)
C21 C22 C23 C24 -0.8(5)
C22 C23 C24 C25 0.7(5)
C21 C20 C25 C24 -0.9(4)
C18 C20 C25 C24 178.5(3)
C23 C24 C25 C20 0.1(5)
C28 N2 C26 C27 -1.8(3)
C28 N2 C26 C3 -179.97(19)
C2 C3 C26 C27 52.4(4)
C4 C3 C26 C27 -125.2(2)
C2 C3 C26 N2 -129.7(2)
C4 C3 C26 N2 52.8(3)
N2 C26 C27 C29 -177.3(2)
C3 C26 C27 C29 0.7(4)
N2 C26 C27 S2 1.1(3)
C3 C26 C27 S2 179.09(18)
C28 S2 C27 C26 -0.14(18)
C28 S2 C27 C29 178.3(2)
C26 N2 C28 C30 -175.9(2)
C26 N2 C28 S2 1.6(2)
C27 S2 C28 N2 -0.87(18)
C27 S2 C28 C30 176.7(2)
N2 C28 C30 C31 -159.4(2)
S2 C28 C30 C31 23.2(3)
N2 C28 C30 C35 21.3(3)
S2 C28 C30 C35 -156.1(2)
C35 C30 C31 C32 1.9(4)
C28 C30 C31 C32 -177.4(2)
C30 C31 C32 C33 -1.5(4)
C31 C32 C33 C34 -0.4(5)
C32 C33 C34 C35 1.9(5)
C33 C34 C35 C30 -1.4(5)
C31 C30 C35 C34 -0.5(4)
C28 C30 C35 C34 178.9(3)
